data_4303996
loop_
_publ_author_name
'Zeping Deng'
'Huan-Wei Tseng'
'Ruifa Zong'
'Dong Wang'
'Randolph Thummel'

_publ_section_title
;
Preparation and Study of a Family of Dinuclear Ru(II) Complexes That
Catalyze the Decomposition of Water
;
_journal_name_full 'Inorganic Chemistry'
_journal_page_first 1835
_journal_page_last 1848
_journal_paper_doi 10.1021/ic7010875
_journal_volume 47
_journal_year 2008
_chemical_formula_moiety 'C58 H48 N12 Cl Ru2 3+, 3 P F6 -, 2.5 C3 H6 O, 2 H2 O'
_chemical_formula_sum 'C65.5 H67 Cl F18 N12 O4.5 P3 Ru2'
_chemical_formula_weight 1766.81
_chemical_name_systematic
; 
 ? 
;
_space_group_IT_number 2
_symmetry_cell_setting triclinic
_symmetry_space_group_name_Hall '-P 1'
_symmetry_space_group_name_H-M 'P -1'
_atom_sites_solution_hydrogens geom
_atom_sites_solution_primary direct
_atom_sites_solution_secondary difmap
_audit_creation_method SHELXL-97
_cell_angle_alpha 88.743(1)
_cell_angle_beta 74.697(1)
_cell_angle_gamma 71.138(1)
_cell_formula_units_Z 2
_cell_length_a 12.4189(7)
_cell_length_b 15.5016(9)
_cell_length_c 19.7313(12)
_cell_measurement_reflns_used 7544
_cell_measurement_temperature 223(2)
_cell_measurement_theta_max 23.59
_cell_measurement_theta_min 1.70
_cell_volume 3458.7(4)
_computing_cell_refinement 'SAINT v7.12A (Bruker-Nonius, 2004)'
_computing_data_collection 'APEX2 v1.0-27 (Bruker-Nonius, 2005)'
_computing_data_reduction 'SAINT v7.12A (Bruker-Nonius, 2004)'
_computing_structure_refinement 'SHELXL v6.12 (G.M. Sheldrick, 2001)'
_computing_structure_solution 'SHELXS v6.12 (G.M. Sheldrick, 2001)'
_diffrn_ambient_temperature 223(2)
_diffrn_detector_area_resol_mean 4K
_diffrn_measured_fraction_theta_full 0.993
_diffrn_measured_fraction_theta_max 0.993
_diffrn_measurement_device_type 'Bruker-Nonius APEX II CCD'
_diffrn_measurement_method CCD
_diffrn_radiation_monochromator graphite
_diffrn_radiation_source 'fine-focus sealed tube'
_diffrn_radiation_type MoK\a
_diffrn_radiation_wavelength 0.71073
_diffrn_reflns_av_R_equivalents 0.0203
_diffrn_reflns_av_sigmaI/netI 0.0356
_diffrn_reflns_limit_h_max 13
_diffrn_reflns_limit_h_min -13
_diffrn_reflns_limit_k_max 17
_diffrn_reflns_limit_k_min -17
_diffrn_reflns_limit_l_max 22
_diffrn_reflns_limit_l_min 0
_diffrn_reflns_number 15611
_diffrn_reflns_theta_full 23.59
_diffrn_reflns_theta_max 23.59
_diffrn_reflns_theta_min 1.70
_diffrn_standards_decay_% 0.0
_exptl_absorpt_coefficient_mu 0.653
_exptl_absorpt_correction_T_max 0.9782
_exptl_absorpt_correction_T_min 0.8969
_exptl_absorpt_correction_type empirical
_exptl_crystal_colour 'Very dark lavender'
_exptl_crystal_density_diffrn 1.696
_exptl_crystal_density_method 'not measured'
_exptl_crystal_description 'flat column'
_exptl_crystal_F_000 1784
_exptl_crystal_size_max 0.40
_exptl_crystal_size_mid 0.20
_exptl_crystal_size_min 0.08
_refine_diff_density_max 1.253
_refine_diff_density_min -1.049
_refine_diff_density_rms 0.132
_refine_ls_extinction_method none
_refine_ls_goodness_of_fit_ref 1.006
_refine_ls_hydrogen_treatment mixed
_refine_ls_matrix_type full
_refine_ls_number_parameters 781
_refine_ls_number_reflns 10256
_refine_ls_number_restraints 0
_refine_ls_restrained_S_all 1.006
_refine_ls_R_factor_all 0.0767
_refine_ls_R_factor_gt 0.0571
_refine_ls_shift/su_max 0.624
_refine_ls_shift/su_mean 0.024
_refine_ls_structure_factor_coef Fsqd
_refine_ls_weighting_details 'calc w=1/[\s^2^(Fo^2^)+(0.0861P)^2^+21.7798P] where P=(Fo^2^+2Fc^2^)/3'
_refine_ls_weighting_scheme calc
_refine_ls_wR_factor_gt 0.1613
_refine_ls_wR_factor_ref 0.1769
_reflns_number_gt 7177
_reflns_number_total 10256
_reflns_threshold_expression >4sigma(I)
_cod_data_source_file ic7010875-file001.cif
_cod_data_source_block rucomplex
_cod_depositor_comments
;
The following automatic conversions were performed:
'_symmetry_cell_setting' value 'Triclinic' changed to 'triclinic'
according to '/home/saulius/struct/CIF-dictionaries/cif_core.dic'
dictionary named 'cif_core.dic' version 2.4.1 from
2010-06-29.

'_exptl_absorpt_correction_type' value 'Empirical' changed to
'empirical' according to
'/home/saulius/struct/CIF-dictionaries/cif_core.dic' dictionary named
'cif_core.dic' version 2.4.1 from 2010-06-29.

Automatic conversion script
Id: cif_fix_enum 1527 2010-12-29 10:47:43Z saulius 
;
_cod_original_formula_sum 'C65.5 H67 N12 O4.5 Cl F18 P3 Ru2'
_cod_database_code 4303996

loop_
_symmetry_equiv_pos_as_xyz
'x, y, z'
'-x, -y, -z'

loop_
_atom_site_label
_atom_site_type_symbol
_atom_site_fract_x
_atom_site_fract_y
_atom_site_fract_z
_atom_site_U_iso_or_equiv
_atom_site_adp_type
_atom_site_occupancy
_atom_site_symmetry_multiplicity
_atom_site_calc_flag
_atom_site_refinement_flags
_atom_site_disorder_assembly
_atom_site_disorder_group
Ru1 Ru 0.66945(4) 0.67873(3) 0.30159(3) 0.02773(17) Uani 1 1 d . . .
Ru2 Ru 0.48353(4) 0.63185(3) 0.19995(3) 0.02802(17) Uani 1 1 d . . .
Cl Cl 0.50518(14) 0.62321(11) 0.31735(8) 0.0321(4) Uani 1 1 d . . .
N1 N 0.7009(5) 0.6792(4) 0.4019(3) 0.0318(12) Uani 1 1 d . . .
C2 C 0.6376(6) 0.6620(5) 0.4660(3) 0.0354(16) Uani 1 1 d . . .
N3 N 0.5437(5) 0.6367(4) 0.4644(3) 0.0421(14) Uani 1 1 d . . .
C4 C 0.4791(7) 0.6200(6) 0.5246(4) 0.051(2) Uani 1 1 d . . .
H4 H 0.4137 0.6023 0.5239 0.061 Uiso 1 1 calc R . .
C5 C 0.5029(8) 0.6273(6) 0.5900(4) 0.059(2) Uani 1 1 d . . .
H5 H 0.4537 0.6155 0.6317 0.071 Uiso 1 1 calc R . .
C6 C 0.5986(7) 0.6520(6) 0.5919(4) 0.052(2) Uani 1 1 d . . .
H6 H 0.6159 0.6570 0.6350 0.062 Uiso 1 1 calc R . .
C7 C 0.6704(7) 0.6698(5) 0.5291(4) 0.0409(17) Uani 1 1 d . . .
C8 C 0.7708(7) 0.6937(5) 0.5249(4) 0.0438(18) Uani 1 1 d . . .
H8 H 0.7946 0.6990 0.5656 0.053 Uiso 1 1 calc R . .
C9 C 0.8343(7) 0.7092(5) 0.4607(4) 0.0436(18) Uani 1 1 d . . .
H9 H 0.9029 0.7244 0.4571 0.052 Uiso 1 1 calc R . .
C10 C 0.7973(6) 0.7026(4) 0.3997(4) 0.0373(16) Uani 1 1 d . . .
N11 N 0.8071(5) 0.7177(4) 0.2792(3) 0.0328(12) Uani 1 1 d . . .
C12 C 0.8610(6) 0.7222(4) 0.3300(4) 0.0364(16) Uani 1 1 d . . .
C13 C 0.9660(7) 0.7422(5) 0.3134(4) 0.0447(18) Uani 1 1 d . . .
H13 H 1.0014 0.7486 0.3488 0.054 Uiso 1 1 calc R . .
C14 C 1.0171(7) 0.7523(5) 0.2441(4) 0.050(2) Uani 1 1 d . . .
H14 H 1.0899 0.7630 0.2316 0.059 Uiso 1 1 calc R . .
C15 C 0.9620(6) 0.7470(5) 0.1926(4) 0.0437(18) Uani 1 1 d . . .
H15 H 0.9983 0.7525 0.1452 0.052 Uiso 1 1 calc R . .
C16 C 0.8532(6) 0.7335(4) 0.2111(4) 0.0333(15) Uani 1 1 d . . .
N17 N 0.6906(5) 0.6963(3) 0.1969(3) 0.0292(12) Uani 1 1 d . . .
C18 C 0.7777(6) 0.7299(4) 0.1656(3) 0.0318(15) Uani 1 1 d . . .
C19 C 0.7861(6) 0.7641(5) 0.0971(4) 0.0376(16) Uani 1 1 d . . .
C20 C 0.8557(7) 0.8195(5) 0.0687(4) 0.0485(19) Uani 1 1 d . . .
H20 H 0.9015 0.8342 0.0948 0.058 Uiso 1 1 calc R . .
C21 C 0.8567(8) 0.8518(6) 0.0040(4) 0.060(2) Uani 1 1 d . . .
H21 H 0.9064 0.8860 -0.0152 0.072 Uiso 1 1 calc R . .
C22 C 0.7855(8) 0.8352(6) -0.0344(4) 0.061(2) Uani 1 1 d . . .
H22 H 0.7865 0.8584 -0.0789 0.073 Uiso 1 1 calc R . .
C23 C 0.7147(7) 0.7851(5) -0.0071(4) 0.051(2) Uani 1 1 d . . .
H23 H 0.6644 0.7763 -0.0325 0.062 Uiso 1 1 calc R . .
C24 C 0.7141(6) 0.7462(5) 0.0578(3) 0.0364(16) Uani 1 1 d . . .
C25 C 0.6391(6) 0.6954(4) 0.0899(3) 0.0338(15) Uani 1 1 d . . .
N26 N 0.6212(5) 0.6781(3) 0.1589(3) 0.0299(12) Uani 1 1 d . . .
N27 N 0.4806(5) 0.6380(4) 0.1020(3) 0.0330(13) Uani 1 1 d . . .
C28 C 0.5662(6) 0.6626(5) 0.0555(3) 0.0346(15) Uani 1 1 d . . .
C29 C 0.5780(7) 0.6518(5) -0.0163(4) 0.0457(18) Uani 1 1 d . . .
H29 H 0.6420 0.6618 -0.0494 0.055 Uiso 1 1 calc R . .
C30 C 0.4958(8) 0.6265(6) -0.0385(4) 0.056(2) Uani 1 1 d . . .
H30 H 0.5014 0.6218 -0.0868 0.068 Uiso 1 1 calc R . .
C31 C 0.4042(8) 0.6078(6) 0.0108(4) 0.054(2) Uani 1 1 d . . .
H31 H 0.3455 0.5932 -0.0035 0.065 Uiso 1 1 calc R . .
C32 C 0.4011(6) 0.6112(5) 0.0814(4) 0.0415(17) Uani 1 1 d . . .
N33 N 0.3363(5) 0.5879(4) 0.2035(3) 0.0330(12) Uani 1 1 d . . .
C34 C 0.3194(6) 0.5835(5) 0.1389(4) 0.0376(16) Uani 1 1 d . . .
C35 C 0.2319(7) 0.5515(6) 0.1269(4) 0.0498(19) Uani 1 1 d . . .
H35 H 0.2219 0.5502 0.0814 0.060 Uiso 1 1 calc R . .
C36 C 0.1619(7) 0.5226(6) 0.1810(4) 0.051(2) Uani 1 1 d . . .
H36 H 0.1051 0.4991 0.1729 0.061 Uiso 1 1 calc R . .
C37 C 0.1747(6) 0.5279(5) 0.2486(4) 0.0409(17) Uani 1 1 d . . .
C38 C 0.1046(7) 0.5012(5) 0.3090(4) 0.0500(19) Uani 1 1 d . . .
H38 H 0.0472 0.4758 0.3048 0.060 Uiso 1 1 calc R . .
C39 C 0.1212(7) 0.5127(5) 0.3726(4) 0.052(2) Uani 1 1 d . . .
H39 H 0.0739 0.4972 0.4133 0.062 Uiso 1 1 calc R . .
C40 C 0.2096(7) 0.5477(5) 0.3771(4) 0.0459(18) Uani 1 1 d . . .
H40 H 0.2200 0.5549 0.4219 0.055 Uiso 1 1 calc R . .
N41 N 0.2799(5) 0.5715(4) 0.3224(3) 0.0409(14) Uani 1 1 d . . .
C42 C 0.2618(6) 0.5620(4) 0.2589(4) 0.0354(16) Uani 1 1 d . . .
N43 N 0.5523(5) 0.8125(4) 0.3286(3) 0.0339(13) Uani 1 1 d . . .
C44 C 0.4571(6) 0.8288(5) 0.3841(4) 0.0437(18) Uani 1 1 d . . .
H44 H 0.4420 0.7786 0.4073 0.052 Uiso 1 1 calc R . .
C45 C 0.3799(8) 0.9155(6) 0.4089(5) 0.064(2) Uani 1 1 d . . .
H45 H 0.3138 0.9235 0.4478 0.077 Uiso 1 1 calc R . .
C46 C 0.4012(10) 0.9902(6) 0.3758(6) 0.087(4) Uani 1 1 d . . .
C47 C 0.4978(10) 0.9729(6) 0.3187(6) 0.089(4) Uani 1 1 d . . .
H47 H 0.5149 1.0218 0.2945 0.107 Uiso 1 1 calc R . .
C48 C 0.5697(8) 0.8852(5) 0.2965(4) 0.058(2) Uani 1 1 d . . .
H48 H 0.6346 0.8759 0.2566 0.070 Uiso 1 1 calc R . .
C49 C 0.3233(14) 1.0872(7) 0.4038(8) 0.154(8) Uani 1 1 d . . .
H49A H 0.3680 1.1287 0.3891 0.232 Uiso 1 1 calc R . .
H49B H 0.2976 1.0901 0.4548 0.232 Uiso 1 1 calc R . .
H49C H 0.2549 1.1048 0.3852 0.232 Uiso 1 1 calc R . .
N50 N 0.7752(4) 0.5411(3) 0.2840(3) 0.0291(12) Uani 1 1 d . . .
C51 C 0.7561(6) 0.4820(5) 0.3329(4) 0.0395(16) Uani 1 1 d . . .
H51 H 0.6962 0.5043 0.3750 0.047 Uiso 1 1 calc R . .
C52 C 0.8206(7) 0.3901(5) 0.3239(4) 0.0468(19) Uani 1 1 d . . .
H52 H 0.8040 0.3515 0.3597 0.056 Uiso 1 1 calc R . .
C53 C 0.9094(6) 0.3540(5) 0.2628(4) 0.0411(17) Uani 1 1 d . . .
C54 C 0.9278(6) 0.4148(5) 0.2120(4) 0.0393(16) Uani 1 1 d . . .
H54 H 0.9860 0.3938 0.1690 0.047 Uiso 1 1 calc R . .
C55 C 0.8608(6) 0.5062(4) 0.2245(3) 0.0325(15) Uani 1 1 d . . .
H55 H 0.8760 0.5461 0.1894 0.039 Uiso 1 1 calc R . .
C56 C 0.9813(8) 0.2547(5) 0.2523(5) 0.062(2) Uani 1 1 d . . .
H56A H 1.0261 0.2398 0.2033 0.092 Uiso 1 1 calc R . .
H56B H 0.9292 0.2184 0.2650 0.092 Uiso 1 1 calc R . .
H56C H 1.0353 0.2413 0.2818 0.092 Uiso 1 1 calc R . .
N57 N 0.3680(5) 0.7661(4) 0.2283(3) 0.0357(13) Uani 1 1 d . . .
C58 C 0.2799(6) 0.7849(5) 0.2884(4) 0.0391(16) Uani 1 1 d . . .
H58 H 0.2732 0.7370 0.3175 0.047 Uiso 1 1 calc R . .
C59 C 0.2000(7) 0.8698(5) 0.3089(4) 0.054(2) Uani 1 1 d . . .
H59 H 0.1393 0.8787 0.3510 0.064 Uiso 1 1 calc R . .
C60 C 0.2066(9) 0.9422(6) 0.2695(6) 0.088(4) Uani 1 1 d . . .
C61 C 0.2990(10) 0.9244(7) 0.2103(7) 0.106(5) Uani 1 1 d . . .
H61 H 0.3102 0.9727 0.1829 0.128 Uiso 1 1 calc R . .
C62 C 0.3772(8) 0.8362(6) 0.1897(5) 0.069(3) Uani 1 1 d . . .
H62 H 0.4379 0.8259 0.1475 0.082 Uiso 1 1 calc R . .
C63 C 0.1196(12) 1.0369(8) 0.2896(9) 0.156(8) Uani 1 1 d . . .
H63A H 0.0873 1.0450 0.3403 0.233 Uiso 1 1 calc R . .
H63B H 0.0560 1.0456 0.2675 0.233 Uiso 1 1 calc R . .
H63C H 0.1591 1.0814 0.2739 0.233 Uiso 1 1 calc R . .
N64 N 0.5904(5) 0.4934(4) 0.1815(3) 0.0299(12) Uani 1 1 d . . .
C65 C 0.5594(6) 0.4312(4) 0.2228(3) 0.0355(16) Uani 1 1 d . . .
H65 H 0.4916 0.4515 0.2612 0.043 Uiso 1 1 calc R . .
C66 C 0.6213(7) 0.3394(5) 0.2122(4) 0.0449(18) Uani 1 1 d . . .
H66 H 0.5948 0.2986 0.2428 0.054 Uiso 1 1 calc R . .
C67 C 0.7222(7) 0.3064(5) 0.1569(4) 0.0449(18) Uani 1 1 d . . .
C68 C 0.7565(6) 0.3707(5) 0.1143(4) 0.0441(18) Uani 1 1 d . . .
H68 H 0.8250 0.3521 0.0763 0.053 Uiso 1 1 calc R . .
C69 C 0.6897(6) 0.4619(5) 0.1281(3) 0.0358(16) Uani 1 1 d . . .
H69 H 0.7146 0.5042 0.0986 0.043 Uiso 1 1 calc R . .
C70 C 0.7909(9) 0.2061(6) 0.1424(6) 0.079(3) Uani 1 1 d . . .
H70A H 0.7884 0.1771 0.1866 0.118 Uiso 1 1 calc R . .
H70B H 0.8723 0.1980 0.1173 0.118 Uiso 1 1 calc R . .
H70C H 0.7562 0.1784 0.1140 0.118 Uiso 1 1 calc R . .
P1 P 0.34264(15) 0.24644(12) 0.21808(9) 0.0534(5) Uiso 1 1 d G . .
F1 F 0.3189(3) 0.15332(16) 0.20807(19) 0.103(2) Uiso 1 1 d G . .
F2 F 0.3664(3) 0.33955(16) 0.22807(19) 0.0903(17) Uiso 1 1 d G . .
F3 F 0.2458(3) 0.2973(2) 0.17866(17) 0.0858(17) Uiso 1 1 d G . .
F4 F 0.4395(2) 0.1955(2) 0.25749(17) 0.0848(16) Uiso 1 1 d G . .
F5 F 0.4417(2) 0.2231(2) 0.14485(12) 0.101(2) Uiso 1 1 d G . .
F6 F 0.2436(2) 0.2698(2) 0.29128(12) 0.0936(18) Uiso 1 1 d G . .
P2 P 0.1119(4) 0.7738(3) 0.5144(2) 0.053(3) Uiso 0.60 1 d PG A 1
F7 F 0.1352(7) 0.7983(5) 0.5859(3) 0.084(4) Uiso 0.60 1 d PG A 1
F8 F 0.0886(6) 0.7493(5) 0.4429(3) 0.070(4) Uiso 0.60 1 d PG A 1
F9 F -0.0058(5) 0.7563(6) 0.5579(4) 0.111(4) Uiso 0.60 1 d PG A 1
F10 F 0.2296(5) 0.7912(5) 0.4709(4) 0.098(3) Uiso 0.60 1 d PG A 1
F11 F 0.1852(6) 0.6694(3) 0.5179(4) 0.083(3) Uiso 0.60 1 d PG A 1
F12 F 0.0387(7) 0.8782(3) 0.5109(4) 0.123(4) Uiso 0.60 1 d PG A 1
P2' P 0.1022(5) 0.7814(4) 0.5130(3) 0.050(4) Uiso 0.40 1 d PG B 2
F7' F 0.1099(11) 0.7990(7) 0.5904(4) 0.092(7) Uiso 0.40 1 d PG B 2
F8' F 0.0945(11) 0.7639(8) 0.4356(4) 0.099(8) Uiso 0.40 1 d PG B 2
F9' F -0.0370(5) 0.8310(7) 0.5376(6) 0.100(5) Uiso 0.40 1 d PG B 2
F10' F 0.2414(6) 0.7319(7) 0.4884(6) 0.117(6) Uiso 0.40 1 d PG B 2
F11' F 0.0840(11) 0.6863(5) 0.5334(6) 0.097(5) Uiso 0.40 1 d PG B 2
F12' F 0.1204(10) 0.8765(5) 0.4926(6) 0.080(4) Uiso 0.40 1 d PG B 2
P3 P 0.9946(8) 0.5118(5) 0.0019(4) 0.0306(11) Uiso 0.32 1 d PG C -1
F13 F 1.1285(8) 0.4925(7) 0.0016(5) 0.0706(16) Uiso 0.32 1 d PG C -1
F14 F 0.8607(8) 0.5310(7) 0.0022(5) 0.0706(16) Uiso 0.32 1 d PG C -1
F15 F 0.9518(10) 0.5651(6) 0.0773(5) 0.0706(16) Uiso 0.32 1 d PG C -1
F16 F 1.0374(10) 0.4584(6) -0.0734(5) 0.0706(16) Uiso 0.32 1 d PG C -1
F17 F 0.9964(10) 0.4191(5) 0.0385(5) 0.0706(16) Uiso 0.32 1 d PG C -1
F18 F 0.9928(10) 0.6044(5) -0.0346(5) 0.0706(16) Uiso 0.32 1 d PG C -1
P3' P 0.9846(10) 0.4990(9) -0.0043(6) 0.0306(11) Uiso 0.18 1 d PG D -2
F13' F 1.0635(14) 0.5520(12) 0.0156(9) 0.074(3) Uiso 0.18 1 d PG D -2
F14' F 0.9057(15) 0.4460(13) -0.0243(9) 0.074(3) Uiso 0.18 1 d PG D -2
F15' F 0.8788(13) 0.5491(12) 0.0622(7) 0.074(3) Uiso 0.18 1 d PG D -2
F16' F 1.0903(13) 0.4488(12) -0.0709(8) 0.074(3) Uiso 0.18 1 d PG D -2
F17' F 1.0331(15) 0.4185(11) 0.0425(8) 0.074(3) Uiso 0.18 1 d PG D -2
F18' F 0.9361(15) 0.5794(11) -0.0511(8) 0.074(3) Uiso 0.18 1 d PG D -2
P4 P 0.1585(5) 0.8854(4) 0.0632(3) 0.0461(19) Uiso 0.35 1 d PG E 1
F19 F 0.1127(12) 0.9439(7) 0.0031(5) 0.113(6) Uiso 0.35 1 d PG E 1
F20 F 0.2042(11) 0.8268(6) 0.1233(5) 0.096(5) Uiso 0.35 1 d PG E 1
F21 F 0.0277(6) 0.9191(7) 0.1140(6) 0.110(6) Uiso 0.35 1 d PG E 1
F22 F 0.2892(7) 0.8517(8) 0.0124(6) 0.136(9) Uiso 0.35 1 d PG E 1
F23 F 0.1826(9) 0.9704(5) 0.0919(5) 0.057(3) Uiso 0.35 1 d PG E 1
F24 F 0.1343(9) 0.8003(5) 0.0345(5) 0.058(3) Uiso 0.35 1 d PG E 1
O1 O 0.7995(14) 0.9711(11) 0.2030(8) 0.070(4) Uiso 0.40 1 d P F 2
O2 O 0.1141(15) 1.0189(11) 0.5646(9) 0.064(4) Uiso 0.35 1 d P G 2
O3 O 0.008(2) 0.9659(17) 0.0878(13) 0.061(6) Uiso 0.25 1 d P H 2
O4 O 0.170(2) 0.7976(17) 0.0660(14) 0.067(7) Uiso 0.25 1 d P H 2
C71 C 0.626(2) 0.0346(15) 0.1319(12) 0.062(6) Uiso 0.40 1 d P I 2
C72 C 0.243(2) 0.9601(17) 0.6611(13) 0.071(6) Uiso 0.40 1 d P J 2
C73 C 0.315(3) 0.886(3) 0.639(2) 0.066(10) Uiso 0.25 1 d P J 2
C74 C 0.479(4) 0.970(3) 0.045(3) 0.070(13) Uiso 0.20 1 d P . 2
C75 C 0.197(3) 0.922(2) -0.0109(17) 0.069(8) Uiso 0.30 1 d P H 2
C76 C 0.194(4) 0.864(3) 0.055(2) 0.068(11) Uiso 0.30 1 d P H 2
C77 C 0.116(3) 0.927(3) 0.0803(19) 0.054(9) Uiso 0.25 1 d P H 2
C78 C 0.114(4) 0.870(3) 0.139(3) 0.068(12) Uiso 0.20 1 d P H 2
C79 C 0.312(4) 0.841(3) 0.045(3) 0.067(11) Uiso 0.22 1 d P H 2

loop_
_atom_site_aniso_label
_atom_site_aniso_U_11
_atom_site_aniso_U_22
_atom_site_aniso_U_33
_atom_site_aniso_U_23
_atom_site_aniso_U_13
_atom_site_aniso_U_12
Ru1 0.0313(3) 0.0285(3) 0.0236(3) 0.0046(2) -0.0068(2) -0.0108(2)
Ru2 0.0310(3) 0.0296(3) 0.0226(3) 0.0039(2) -0.0067(2) -0.0094(2)
Cl 0.0349(9) 0.0365(9) 0.0258(8) 0.0041(6) -0.0077(7) -0.0135(7)
N1 0.037(3) 0.033(3) 0.026(3) 0.002(2) -0.012(2) -0.010(2)
C2 0.038(4) 0.037(4) 0.029(4) 0.006(3) -0.009(3) -0.010(3)
N3 0.045(4) 0.058(4) 0.026(3) 0.007(3) -0.007(3) -0.022(3)
C4 0.052(5) 0.068(5) 0.035(4) 0.010(4) -0.009(4) -0.024(4)
C5 0.068(6) 0.076(6) 0.028(4) 0.009(4) -0.004(4) -0.023(5)
C6 0.063(5) 0.063(5) 0.030(4) 0.004(4) -0.016(4) -0.018(4)
C7 0.052(5) 0.037(4) 0.032(4) 0.002(3) -0.014(3) -0.011(3)
C8 0.055(5) 0.046(4) 0.034(4) -0.001(3) -0.020(4) -0.015(4)
C9 0.052(5) 0.047(4) 0.039(4) 0.001(3) -0.021(4) -0.019(4)
C10 0.046(4) 0.031(4) 0.036(4) 0.003(3) -0.016(3) -0.010(3)
N11 0.036(3) 0.030(3) 0.034(3) 0.003(2) -0.010(3) -0.012(2)
C12 0.042(4) 0.031(4) 0.040(4) 0.003(3) -0.016(3) -0.013(3)
C13 0.045(4) 0.049(4) 0.049(5) 0.010(4) -0.019(4) -0.022(4)
C14 0.041(4) 0.050(5) 0.066(6) 0.015(4) -0.017(4) -0.025(4)
C15 0.043(4) 0.046(4) 0.043(4) 0.013(3) -0.011(4) -0.018(3)
C16 0.033(4) 0.029(3) 0.038(4) 0.007(3) -0.009(3) -0.012(3)
N17 0.035(3) 0.027(3) 0.024(3) 0.005(2) -0.007(2) -0.010(2)
C18 0.033(4) 0.029(3) 0.029(3) 0.007(3) -0.002(3) -0.009(3)
C19 0.042(4) 0.038(4) 0.031(4) 0.008(3) -0.007(3) -0.015(3)
C20 0.058(5) 0.051(5) 0.046(5) 0.021(4) -0.017(4) -0.030(4)
C21 0.072(6) 0.068(6) 0.051(5) 0.028(4) -0.017(5) -0.041(5)
C22 0.078(6) 0.076(6) 0.040(5) 0.031(4) -0.016(4) -0.042(5)
C23 0.063(5) 0.059(5) 0.035(4) 0.016(4) -0.014(4) -0.025(4)
C24 0.042(4) 0.037(4) 0.029(4) 0.008(3) -0.005(3) -0.015(3)
C25 0.042(4) 0.031(4) 0.024(3) 0.005(3) -0.007(3) -0.007(3)
N26 0.033(3) 0.028(3) 0.027(3) 0.004(2) -0.007(2) -0.009(2)
N27 0.039(3) 0.037(3) 0.025(3) 0.006(2) -0.012(3) -0.012(3)
C28 0.038(4) 0.041(4) 0.026(4) 0.008(3) -0.010(3) -0.014(3)
C29 0.057(5) 0.055(5) 0.031(4) 0.012(3) -0.012(4) -0.025(4)
C30 0.075(6) 0.077(6) 0.029(4) 0.008(4) -0.021(4) -0.036(5)
C31 0.064(5) 0.072(6) 0.039(4) 0.011(4) -0.024(4) -0.033(5)
C32 0.041(4) 0.050(4) 0.035(4) 0.004(3) -0.015(3) -0.014(3)
N33 0.034(3) 0.034(3) 0.032(3) 0.004(2) -0.012(3) -0.010(2)
C34 0.038(4) 0.040(4) 0.035(4) 0.001(3) -0.011(3) -0.012(3)
C35 0.046(5) 0.067(5) 0.041(4) 0.003(4) -0.015(4) -0.022(4)
C36 0.040(4) 0.065(5) 0.059(5) 0.001(4) -0.018(4) -0.027(4)
C37 0.034(4) 0.041(4) 0.046(4) 0.002(3) -0.008(3) -0.012(3)
C38 0.042(4) 0.055(5) 0.058(5) 0.008(4) -0.013(4) -0.023(4)
C39 0.045(5) 0.053(5) 0.051(5) 0.011(4) 0.003(4) -0.021(4)
C40 0.049(5) 0.048(4) 0.038(4) 0.004(3) -0.004(4) -0.017(4)
N41 0.041(3) 0.042(3) 0.038(4) 0.003(3) -0.005(3) -0.016(3)
C42 0.032(4) 0.034(4) 0.035(4) 0.001(3) -0.004(3) -0.010(3)
N43 0.040(3) 0.027(3) 0.031(3) 0.001(2) -0.005(3) -0.009(2)
C44 0.048(4) 0.035(4) 0.043(4) -0.001(3) -0.005(4) -0.011(3)
C45 0.064(6) 0.047(5) 0.057(5) -0.005(4) 0.010(4) -0.006(4)
C46 0.104(8) 0.040(5) 0.072(7) 0.004(5) 0.023(6) -0.002(5)
C47 0.109(9) 0.041(5) 0.082(7) 0.008(5) 0.023(6) -0.014(5)
C48 0.072(6) 0.032(4) 0.054(5) 0.002(4) 0.006(4) -0.014(4)
C49 0.168(14) 0.044(7) 0.145(13) 0.001(7) 0.070(11) 0.016(7)
N50 0.031(3) 0.028(3) 0.029(3) 0.006(2) -0.010(2) -0.011(2)
C51 0.040(4) 0.039(4) 0.034(4) 0.009(3) -0.006(3) -0.010(3)
C52 0.051(5) 0.038(4) 0.045(5) 0.018(3) -0.009(4) -0.011(4)
C53 0.037(4) 0.037(4) 0.049(5) 0.006(3) -0.014(4) -0.011(3)
C54 0.037(4) 0.042(4) 0.035(4) 0.003(3) -0.007(3) -0.010(3)
C55 0.031(4) 0.034(4) 0.030(4) 0.007(3) -0.005(3) -0.010(3)
C56 0.062(5) 0.037(4) 0.071(6) 0.009(4) -0.009(5) -0.005(4)
N57 0.037(3) 0.030(3) 0.037(3) 0.006(2) -0.011(3) -0.006(2)
C58 0.040(4) 0.035(4) 0.038(4) 0.002(3) -0.007(3) -0.009(3)
C59 0.046(5) 0.044(5) 0.056(5) 0.001(4) 0.002(4) -0.008(4)
C60 0.075(7) 0.040(5) 0.102(8) 0.015(5) 0.017(6) 0.011(5)
C61 0.092(8) 0.045(6) 0.123(10) 0.043(6) 0.025(7) 0.010(5)
C62 0.066(6) 0.047(5) 0.063(6) 0.020(4) 0.007(5) 0.000(4)
C63 0.122(11) 0.052(7) 0.196(17) 0.028(8) 0.053(11) 0.021(7)
N64 0.032(3) 0.034(3) 0.025(3) 0.002(2) -0.009(2) -0.011(2)
C65 0.039(4) 0.034(4) 0.031(4) 0.008(3) -0.004(3) -0.013(3)
C66 0.053(5) 0.038(4) 0.045(4) 0.012(3) -0.013(4) -0.019(4)
C67 0.048(4) 0.037(4) 0.047(5) -0.003(3) -0.017(4) -0.006(3)
C68 0.036(4) 0.048(5) 0.040(4) -0.010(3) -0.007(3) -0.005(3)
C69 0.037(4) 0.041(4) 0.030(4) 0.001(3) -0.010(3) -0.013(3)
C70 0.088(7) 0.041(5) 0.084(7) 0.000(5) -0.008(6) -0.001(5)

loop_
_atom_type_symbol
_atom_type_description
_atom_type_scat_dispersion_real
_atom_type_scat_dispersion_imag
_atom_type_scat_source
C C 0.0033 0.0016 'International Tables Vol C Tables 4.2.6.8 and 6.1.1.4'
H H 0.0000 0.0000 'International Tables Vol C Tables 4.2.6.8 and 6.1.1.4'
N N 0.0061 0.0033 'International Tables Vol C Tables 4.2.6.8 and 6.1.1.4'
F F 0.0171 0.0103 'International Tables Vol C Tables 4.2.6.8 and 6.1.1.4'
P P 0.1023 0.0942 'International Tables Vol C Tables 4.2.6.8 and 6.1.1.4'
Cl Cl 0.1484 0.1585 'International Tables Vol C Tables 4.2.6.8 and 6.1.1.4'
Ru Ru -1.2594 0.8363 'International Tables Vol C Tables 4.2.6.8 and 6.1.1.4'
O O 0.0106 0.0060 'International Tables Vol C Tables 4.2.6.8 and 6.1.1.4'

loop_
_geom_angle_atom_site_label_1
_geom_angle_atom_site_label_2
_geom_angle_atom_site_label_3
_geom_angle
_geom_angle_site_symmetry_1
_geom_angle_site_symmetry_3
_geom_angle_publ_flag
N11 Ru1 N17 79.3(2) . . ?
N11 Ru1 N50 91.5(2) . . ?
N17 Ru1 N50 93.1(2) . . ?
N11 Ru1 N43 93.0(2) . . ?
N17 Ru1 N43 91.8(2) . . ?
N50 Ru1 N43 173.9(2) . . ?
N11 Ru1 N1 79.4(2) . . ?
N17 Ru1 N1 158.6(2) . . ?
N50 Ru1 N1 88.7(2) . . ?
N43 Ru1 N1 88.1(2) . . ?
N11 Ru1 Cl 174.15(16) . . ?
N17 Ru1 Cl 95.74(15) . . ?
N50 Ru1 Cl 85.70(14) . . ?
N43 Ru1 Cl 90.18(16) . . ?
N1 Ru1 Cl 105.63(15) . . ?
N27 Ru2 N26 79.5(2) . . ?
N27 Ru2 N57 93.7(2) . . ?
N26 Ru2 N57 90.9(2) . . ?
N27 Ru2 N64 90.9(2) . . ?
N26 Ru2 N64 93.6(2) . . ?
N57 Ru2 N64 174.1(2) . . ?
N27 Ru2 N33 79.2(2) . . ?
N26 Ru2 N33 158.6(2) . . ?
N57 Ru2 N33 89.7(2) . . ?
N64 Ru2 N33 87.6(2) . . ?
N27 Ru2 Cl 174.93(17) . . ?
N26 Ru2 Cl 95.87(15) . . ?
N57 Ru2 Cl 88.40(15) . . ?
N64 Ru2 Cl 87.33(14) . . ?
N33 Ru2 Cl 105.50(15) . . ?
Ru2 Cl Ru1 99.67(6) . . ?
C10 N1 C2 118.0(5) . . ?
C10 N1 Ru1 112.0(4) . . ?
C2 N1 Ru1 130.0(4) . . ?
N3 C2 N1 115.0(6) . . ?
N3 C2 C7 123.2(6) . . ?
N1 C2 C7 121.7(6) . . ?
C4 N3 C2 117.7(6) . . ?
N3 C4 C5 123.5(8) . . ?
C6 C5 C4 119.1(8) . . ?
C5 C6 C7 119.4(7) . . ?
C8 C7 C6 124.2(7) . . ?
C8 C7 C2 118.8(7) . . ?
C6 C7 C2 117.1(7) . . ?
C9 C8 C7 119.1(7) . . ?
C8 C9 C10 120.3(7) . . ?
N1 C10 C9 122.1(7) . . ?
N1 C10 C12 116.0(6) . . ?
C9 C10 C12 121.9(7) . . ?
C12 N11 C16 121.2(6) . . ?
C12 N11 Ru1 119.7(5) . . ?
C16 N11 Ru1 118.9(4) . . ?
N11 C12 C13 120.4(6) . . ?
N11 C12 C10 112.7(6) . . ?
C13 C12 C10 126.9(6) . . ?
C14 C13 C12 118.6(7) . . ?
C13 C14 C15 120.5(7) . . ?
C16 C15 C14 119.8(7) . . ?
N11 C16 C15 119.1(6) . . ?
N11 C16 C18 112.4(6) . . ?
C15 C16 C18 128.5(6) . . ?
C18 N17 N26 120.4(5) . . ?
C18 N17 Ru1 115.4(4) . . ?
N26 N17 Ru1 124.2(4) . . ?
N17 C18 C19 121.2(6) . . ?
N17 C18 C16 113.1(5) . . ?
C19 C18 C16 125.6(6) . . ?
C20 C19 C24 118.5(6) . . ?
C20 C19 C18 123.6(7) . . ?
C24 C19 C18 117.7(6) . . ?
C21 C20 C19 120.4(7) . . ?
C20 C21 C22 121.1(8) . . ?
C23 C22 C21 119.4(7) . . ?
C22 C23 C24 122.1(8) . . ?
C23 C24 C19 118.2(6) . . ?
C23 C24 C25 124.5(7) . . ?
C19 C24 C25 117.1(6) . . ?
N26 C25 C24 121.9(6) . . ?
N26 C25 C28 112.6(6) . . ?
C24 C25 C28 125.4(6) . . ?
C25 N26 N17 119.8(5) . . ?
C25 N26 Ru2 115.6(4) . . ?
N17 N26 Ru2 124.5(4) . . ?
C32 N27 C28 122.0(6) . . ?
C32 N27 Ru2 119.5(5) . . ?
C28 N27 Ru2 118.2(4) . . ?
N27 C28 C29 118.8(6) . . ?
N27 C28 C25 113.0(5) . . ?
C29 C28 C25 128.1(6) . . ?
C30 C29 C28 119.8(7) . . ?
C29 C30 C31 119.7(7) . . ?
C32 C31 C30 118.9(7) . . ?
N27 C32 C31 120.2(7) . . ?
N27 C32 C34 113.9(6) . . ?
C31 C32 C34 125.8(7) . . ?
C34 N33 C42 117.6(6) . . ?
C34 N33 Ru2 111.6(4) . . ?
C42 N33 Ru2 130.8(4) . . ?
N33 C34 C35 122.4(7) . . ?
N33 C34 C32 115.8(6) . . ?
C35 C34 C32 121.8(6) . . ?
C36 C35 C34 119.9(7) . . ?
C35 C36 C37 119.6(7) . . ?
C36 C37 C42 119.0(7) . . ?
C36 C37 C38 124.0(7) . . ?
C42 C37 C38 117.0(7) . . ?
C39 C38 C37 119.2(7) . . ?
C38 C39 C40 119.3(7) . . ?
N41 C40 C39 124.3(7) . . ?
C40 N41 C42 116.7(6) . . ?
N41 C42 N33 114.9(6) . . ?
N41 C42 C37 123.6(6) . . ?
N33 C42 C37 121.5(6) . . ?
C48 N43 C44 116.5(6) . . ?
C48 N43 Ru1 123.9(5) . . ?
C44 N43 Ru1 119.5(5) . . ?
N43 C44 C45 123.4(7) . . ?
C44 C45 C46 119.1(8) . . ?
C47 C46 C45 117.0(8) . . ?
C47 C46 C49 121.8(9) . . ?
C45 C46 C49 121.2(9) . . ?
C46 C47 C48 120.8(9) . . ?
N43 C48 C47 123.1(8) . . ?
C51 N50 C55 116.6(6) . . ?
C51 N50 Ru1 119.8(4) . . ?
C55 N50 Ru1 123.5(4) . . ?
N50 C51 C52 122.8(7) . . ?
C53 C52 C51 120.8(7) . . ?
C54 C53 C52 116.3(6) . . ?
C54 C53 C56 122.0(7) . . ?
C52 C53 C56 121.6(7) . . ?
C53 C54 C55 120.1(7) . . ?
N50 C55 C54 123.4(6) . . ?
C62 N57 C58 116.7(6) . . ?
C62 N57 Ru2 123.2(5) . . ?
C58 N57 Ru2 120.1(4) . . ?
N57 C58 C59 123.1(7) . . ?
C58 C59 C60 121.1(8) . . ?
C59 C60 C61 116.0(8) . . ?
C59 C60 C63 122.9(10) . . ?
C61 C60 C63 121.1(10) . . ?
C60 C61 C62 121.5(9) . . ?
N57 C62 C61 121.6(8) . . ?
C65 N64 C69 116.4(6) . . ?
C65 N64 Ru2 120.0(4) . . ?
C69 N64 Ru2 123.6(4) . . ?
N64 C65 C66 123.5(6) . . ?
C67 C66 C65 120.4(7) . . ?
C66 C67 C68 116.6(7) . . ?
C66 C67 C70 122.2(8) . . ?
C68 C67 C70 121.3(7) . . ?
C69 C68 C67 119.7(7) . . ?
N64 C69 C68 123.4(7) . . ?
F6 P1 F4 90.0 . . ?
F6 P1 F2 90.0 . . ?
F4 P1 F2 90.0 . . ?
F6 P1 F3 90.0 . . ?
F4 P1 F3 180.0 . . ?
F2 P1 F3 90.0 . . ?
F6 P1 F5 180.0 . . ?
F4 P1 F5 90.0 . . ?
F2 P1 F5 90.0 . . ?
F3 P1 F5 90.0 . . ?
F6 P1 F1 90.0 . . ?
F4 P1 F1 90.0 . . ?
F2 P1 F1 180.0 . . ?
F3 P1 F1 90.0 . . ?
F5 P1 F1 90.0 . . ?
F7 P2 F10 90.0 . . ?
F7 P2 F8 180.0 . . ?
F10 P2 F8 90.0 . . ?
F7 P2 F9 90.0 . . ?
F10 P2 F9 180.0 . . ?
F8 P2 F9 90.0 . . ?
F7 P2 F12 90.0 . . ?
F10 P2 F12 90.0 . . ?
F8 P2 F12 90.0 . . ?
F9 P2 F12 90.0 . . ?
F7 P2 F11 90.0 . . ?
F10 P2 F11 90.0 . . ?
F8 P2 F11 90.0 . . ?
F9 P2 F11 90.0 . . ?
F12 P2 F11 180.0 . . ?
F7' P2' F11' 90.0 . . ?
F7' P2' F12' 90.0 . . ?
F11' P2' F12' 180.0 . . ?
F7' P2' F10' 90.0 . . ?
F11' P2' F10' 90.0 . . ?
F12' P2' F10' 90.0 . . ?
F7' P2' F9' 90.0 . . ?
F11' P2' F9' 90.0 . . ?
F12' P2' F9' 90.0 . . ?
F10' P2' F9' 180.0 . . ?
F7' P2' F8' 180.0 . . ?
F11' P2' F8' 90.0 . . ?
F12' P2' F8' 90.0 . . ?
F10' P2' F8' 90.0 . . ?
F9' P2' F8' 90.0 . . ?
F17 P3 F15 90.0 . . ?
F17 P3 F14 90.0 . . ?
F15 P3 F14 90.0 . . ?
F17 P3 F16 90.0 . . ?
F15 P3 F16 180.0 . . ?
F14 P3 F16 90.0 . . ?
F17 P3 F18 180.0(6) . . ?
F15 P3 F18 90.0 . . ?
F14 P3 F18 90.0 . . ?
F16 P3 F18 90.0 . . ?
F17 P3 F13 90.0 . . ?
F15 P3 F13 90.0 . . ?
F14 P3 F13 180.0 . . ?
F16 P3 F13 90.0 . . ?
F18 P3 F13 90.0 . . ?
F15' P3' F16' 180.0 . . ?
F15' P3' F18' 90.0 . . ?
F16' P3' F18' 90.0 . . ?
F15' P3' F14' 90.0 . . ?
F16' P3' F14' 90.0 . . ?
F18' P3' F14' 90.0 . . ?
F15' P3' F13' 90.0 . . ?
F16' P3' F13' 90.0 . . ?
F18' P3' F13' 90.0 . . ?
F14' P3' F13' 180.0 . . ?
F15' P3' F17' 90.0 . . ?
F16' P3' F17' 90.0 . . ?
F18' P3' F17' 180.0 . . ?
F14' P3' F17' 90.0 . . ?
F13' P3' F17' 90.0 . . ?
F20 P4 F23 90.0 . . ?
F20 P4 F22 90.0 . . ?
F23 P4 F22 90.0 . . ?
F20 P4 F21 90.0 . . ?
F23 P4 F21 90.0 . . ?
F22 P4 F21 180.0 . . ?
F20 P4 F19 180.0 . . ?
F23 P4 F19 90.0 . . ?
F22 P4 F19 90.0 . . ?
F21 P4 F19 90.0 . . ?
F20 P4 F24 90.0 . . ?
F23 P4 F24 180.0 . . ?
F22 P4 F24 90.0 . . ?
F21 P4 F24 90.0 . . ?
F19 P4 F24 90.0 . . ?
C76 O4 C78 69(3) . . ?
C76 O4 C77 34(3) . . ?
C78 O4 C77 47(2) . . ?
C76 C75 C77 39(2) . . ?
C77 C76 O4 113(4) . . ?
C77 C76 C79 132(4) . . ?
O4 C76 C79 108(4) . . ?
C77 C76 C75 81(3) . . ?
O4 C76 C75 131(4) . . ?
C79 C76 C75 92(3) . . ?
C77 C76 C78 58(3) . . ?
O4 C76 C78 71(3) . . ?
C79 C76 C78 116(4) . . ?
C75 C76 C78 140(3) . . ?
C76 C77 O3 143(4) . . ?
C76 C77 C78 80(3) . . ?
O3 C77 C78 101(3) . . ?
C76 C77 C75 60(3) . . ?
O3 C77 C75 110(3) . . ?
C78 C77 C75 140(3) . . ?
C76 C77 O4 34(2) . . ?
O3 C77 O4 115(3) . . ?
C78 C77 O4 59(2) . . ?
C75 C77 O4 84(2) . . ?
C77 C78 C76 42(2) . . ?
C77 C78 O4 74(3) . . ?
C76 C78 O4 39.8(18) . . ?

loop_
_geom_bond_atom_site_label_1
_geom_bond_atom_site_label_2
_geom_bond_distance
_geom_bond_site_symmetry_2
_geom_bond_publ_flag
Ru1 N11 1.934(5) . ?
Ru1 N17 2.037(5) . ?
Ru1 N50 2.092(5) . ?
Ru1 N43 2.096(5) . ?
Ru1 N1 2.116(5) . ?
Ru1 Cl 2.4057(17) . ?
Ru2 N27 1.941(5) . ?
Ru2 N26 2.032(5) . ?
Ru2 N57 2.097(5) . ?
Ru2 N64 2.107(5) . ?
Ru2 N33 2.133(5) . ?
Ru2 Cl 2.3976(16) . ?
N1 C10 1.349(9) . ?
N1 C2 1.374(8) . ?
C2 N3 1.353(9) . ?
C2 C7 1.427(9) . ?
N3 C4 1.318(9) . ?
C4 C5 1.414(11) . ?
C5 C6 1.370(12) . ?
C6 C7 1.403(11) . ?
C7 C8 1.393(11) . ?
C8 C9 1.366(10) . ?
C9 C10 1.414(9) . ?
C10 C12 1.473(10) . ?
N11 C12 1.358(8) . ?
N11 C16 1.366(8) . ?
C12 C13 1.391(10) . ?
C13 C14 1.376(11) . ?
C14 C15 1.383(10) . ?
C15 C16 1.386(10) . ?
C16 C18 1.473(9) . ?
N17 C18 1.350(8) . ?
N17 N26 1.375(7) . ?
C18 C19 1.431(9) . ?
C19 C20 1.415(10) . ?
C19 C24 1.420(10) . ?
C20 C21 1.361(11) . ?
C21 C22 1.389(12) . ?
C22 C23 1.356(11) . ?
C23 C24 1.403(10) . ?
C24 C25 1.424(10) . ?
C25 N26 1.355(8) . ?
C25 C28 1.476(9) . ?
N27 C32 1.341(9) . ?
N27 C28 1.360(9) . ?
C28 C29 1.392(9) . ?
C29 C30 1.376(11) . ?
C30 C31 1.393(12) . ?
C31 C32 1.383(10) . ?
C32 C34 1.469(10) . ?
N33 C34 1.352(8) . ?
N33 C42 1.378(8) . ?
C34 C35 1.404(10) . ?
C35 C36 1.356(11) . ?
C36 C37 1.392(11) . ?
C37 C42 1.408(10) . ?
C37 C38 1.419(11) . ?
C38 C39 1.348(11) . ?
C39 C40 1.395(11) . ?
C40 N41 1.326(9) . ?
N41 C42 1.347(9) . ?
N43 C48 1.332(9) . ?
N43 C44 1.339(9) . ?
C44 C45 1.383(11) . ?
C45 C46 1.382(13) . ?
C46 C47 1.367(13) . ?
C46 C49 1.522(13) . ?
C47 C48 1.369(12) . ?
N50 C51 1.345(8) . ?
N50 C55 1.341(8) . ?
C51 C52 1.379(10) . ?
C52 C53 1.383(10) . ?
C53 C54 1.387(10) . ?
C53 C56 1.496(10) . ?
C54 C55 1.380(9) . ?
N57 C62 1.331(10) . ?
N57 C58 1.347(9) . ?
C58 C59 1.359(10) . ?
C59 C60 1.364(12) . ?
C60 C61 1.363(14) . ?
C60 C63 1.501(13) . ?
C61 C62 1.390(12) . ?
N64 C65 1.335(8) . ?
N64 C69 1.348(8) . ?
C65 C66 1.372(10) . ?
C66 C67 1.383(11) . ?
C67 C68 1.389(11) . ?
C67 C70 1.503(11) . ?
C68 C69 1.378(10) . ?
P1 F6 1.5898 . ?
P1 F4 1.5899 . ?
P1 F2 1.5899 . ?
P1 F3 1.5901 . ?
P1 F5 1.5902 . ?
P1 F1 1.5902 . ?
P2 F7 1.5898 . ?
P2 F10 1.5899 . ?
P2 F8 1.5900 . ?
P2 F9 1.5900 . ?
P2 F12 1.5900 . ?
P2 F11 1.5901 . ?
P2' F7' 1.5898 . ?
P2' F11' 1.5900 . ?
P2' F12' 1.5900 . ?
P2' F10' 1.5900 . ?
P2' F9' 1.5901 . ?
P2' F8' 1.5901 . ?
P3 F17 1.5897 . ?
P3 F15 1.5898 . ?
P3 F14 1.5900 . ?
P3 F16 1.5901 . ?
P3 F18 1.5901 . ?
P3 F13 1.5901 . ?
P3' F15' 1.5899 . ?
P3' F16' 1.5899 . ?
P3' F18' 1.5899 . ?
P3' F14' 1.5900 . ?
P3' F13' 1.5901 . ?
P3' F17' 1.5902 . ?
P4 F20 1.5898 . ?
P4 F23 1.5899 . ?
P4 F22 1.5900 . ?
P4 F21 1.5900 . ?
P4 F19 1.5901 . ?
P4 F24 1.5901 . ?
O3 C77 1.25(4) . ?
O4 C76 1.15(4) . ?
O4 C78 1.70(5) . ?
O4 C77 1.91(4) . ?
C72 C73 1.21(4) . ?
C74 C74 2.00(10) 2_675 ?
C75 C76 1.58(5) . ?
C75 C77 1.80(5) . ?
C76 C77 1.14(5) . ?
C76 C79 1.36(6) . ?
C76 C78 1.68(6) . ?
C77 C78 1.45(6) . ?

loop_
_geom_torsion_atom_site_label_1
_geom_torsion_atom_site_label_2
_geom_torsion_atom_site_label_3
_geom_torsion_atom_site_label_4
_geom_torsion
_geom_torsion_site_symmetry_1
_geom_torsion_site_symmetry_2
_geom_torsion_site_symmetry_3
_geom_torsion_site_symmetry_4
_geom_torsion_publ_flag
N27 Ru2 Cl Ru1 24.7(19) . . . . ?
N26 Ru2 Cl Ru1 1.34(15) . . . . ?
N57 Ru2 Cl Ru1 -89.35(16) . . . . ?
N64 Ru2 Cl Ru1 94.69(15) . . . . ?
N33 Ru2 Cl Ru1 -178.55(15) . . . . ?
N11 Ru1 Cl Ru2 -32.1(16) . . . . ?
N17 Ru1 Cl Ru2 -1.13(15) . . . . ?
N50 Ru1 Cl Ru2 -93.78(15) . . . . ?
N43 Ru1 Cl Ru2 90.67(15) . . . . ?
N1 Ru1 Cl Ru2 178.79(15) . . . . ?
N11 Ru1 N1 C10 -1.6(4) . . . . ?
N17 Ru1 N1 C10 -4.9(8) . . . . ?
N50 Ru1 N1 C10 90.2(4) . . . . ?
N43 Ru1 N1 C10 -95.0(5) . . . . ?
Cl Ru1 N1 C10 175.4(4) . . . . ?
N11 Ru1 N1 C2 176.6(6) . . . . ?
N17 Ru1 N1 C2 173.3(5) . . . . ?
N50 Ru1 N1 C2 -91.6(6) . . . . ?
N43 Ru1 N1 C2 83.2(6) . . . . ?
Cl Ru1 N1 C2 -6.5(6) . . . . ?
C10 N1 C2 N3 -178.5(6) . . . . ?
Ru1 N1 C2 N3 3.5(9) . . . . ?
C10 N1 C2 C7 1.1(9) . . . . ?
Ru1 N1 C2 C7 -177.0(5) . . . . ?
N1 C2 N3 C4 -179.4(6) . . . . ?
C7 C2 N3 C4 1.0(11) . . . . ?
C2 N3 C4 C5 0.1(12) . . . . ?
N3 C4 C5 C6 -0.7(13) . . . . ?
C4 C5 C6 C7 0.3(13) . . . . ?
C5 C6 C7 C8 -178.7(8) . . . . ?
C5 C6 C7 C2 0.7(11) . . . . ?
N3 C2 C7 C8 178.0(7) . . . . ?
N1 C2 C7 C8 -1.5(10) . . . . ?
N3 C2 C7 C6 -1.4(10) . . . . ?
N1 C2 C7 C6 179.1(6) . . . . ?
C6 C7 C8 C9 179.8(7) . . . . ?
C2 C7 C8 C9 0.4(10) . . . . ?
C7 C8 C9 C10 1.0(11) . . . . ?
C2 N1 C10 C9 0.4(9) . . . . ?
Ru1 N1 C10 C9 178.8(5) . . . . ?
C2 N1 C10 C12 -178.9(6) . . . . ?
Ru1 N1 C10 C12 -0.4(7) . . . . ?
C8 C9 C10 N1 -1.4(11) . . . . ?
C8 C9 C10 C12 177.7(7) . . . . ?
N17 Ru1 N11 C12 -177.6(5) . . . . ?
N50 Ru1 N11 C12 -84.8(5) . . . . ?
N43 Ru1 N11 C12 91.2(5) . . . . ?
N1 Ru1 N11 C12 3.6(5) . . . . ?
Cl Ru1 N11 C12 -146.1(14) . . . . ?
N17 Ru1 N11 C16 -2.5(5) . . . . ?
N50 Ru1 N11 C16 90.4(5) . . . . ?
N43 Ru1 N11 C16 -93.7(5) . . . . ?
N1 Ru1 N11 C16 178.7(5) . . . . ?
Cl Ru1 N11 C16 29.0(19) . . . . ?
C16 N11 C12 C13 -0.7(10) . . . . ?
Ru1 N11 C12 C13 174.3(5) . . . . ?
C16 N11 C12 C10 -179.8(6) . . . . ?
Ru1 N11 C12 C10 -4.8(7) . . . . ?
N1 C10 C12 N11 3.2(8) . . . . ?
C9 C10 C12 N11 -176.0(6) . . . . ?
N1 C10 C12 C13 -175.8(7) . . . . ?
C9 C10 C12 C13 5.0(11) . . . . ?
N11 C12 C13 C14 -3.4(10) . . . . ?
C10 C12 C13 C14 175.5(7) . . . . ?
C12 C13 C14 C15 3.0(11) . . . . ?
C13 C14 C15 C16 1.6(11) . . . . ?
C12 N11 C16 C15 5.3(9) . . . . ?
Ru1 N11 C16 C15 -169.7(5) . . . . ?
C12 N11 C16 C18 -177.0(5) . . . . ?
Ru1 N11 C16 C18 8.0(7) . . . . ?
C14 C15 C16 N11 -5.7(10) . . . . ?
C14 C15 C16 C18 177.0(7) . . . . ?
N11 Ru1 N17 C18 -4.1(4) . . . . ?
N50 Ru1 N17 C18 -95.1(4) . . . . ?
N43 Ru1 N17 C18 88.6(5) . . . . ?
N1 Ru1 N17 C18 -0.9(8) . . . . ?
Cl Ru1 N17 C18 178.9(4) . . . . ?
N11 Ru1 N17 N26 177.4(5) . . . . ?
N50 Ru1 N17 N26 86.5(5) . . . . ?
N43 Ru1 N17 N26 -89.9(5) . . . . ?
N1 Ru1 N17 N26 -179.3(5) . . . . ?
Cl Ru1 N17 N26 0.5(4) . . . . ?
N26 N17 C18 C19 12.2(9) . . . . ?
Ru1 N17 C18 C19 -166.3(5) . . . . ?
N26 N17 C18 C16 -172.2(5) . . . . ?
Ru1 N17 C18 C16 9.3(7) . . . . ?
N11 C16 C18 N17 -11.0(8) . . . . ?
C15 C16 C18 N17 166.4(7) . . . . ?
N11 C16 C18 C19 164.4(6) . . . . ?
C15 C16 C18 C19 -18.2(11) . . . . ?
N17 C18 C19 C20 164.1(7) . . . . ?
C16 C18 C19 C20 -10.9(11) . . . . ?
N17 C18 C19 C24 -11.4(10) . . . . ?
C16 C18 C19 C24 173.5(6) . . . . ?
C24 C19 C20 C21 -2.5(12) . . . . ?
C18 C19 C20 C21 -178.1(8) . . . . ?
C19 C20 C21 C22 3.2(14) . . . . ?
C20 C21 C22 C23 -0.6(14) . . . . ?
C21 C22 C23 C24 -2.6(14) . . . . ?
C22 C23 C24 C19 3.2(12) . . . . ?
C22 C23 C24 C25 178.0(8) . . . . ?
C20 C19 C24 C23 -0.6(10) . . . . ?
C18 C19 C24 C23 175.2(7) . . . . ?
C20 C19 C24 C25 -175.8(7) . . . . ?
C18 C19 C24 C25 0.0(9) . . . . ?
C23 C24 C25 N26 -163.9(7) . . . . ?
C19 C24 C25 N26 11.0(10) . . . . ?
C23 C24 C25 C28 11.0(11) . . . . ?
C19 C24 C25 C28 -174.1(6) . . . . ?
C24 C25 N26 N17 -10.9(9) . . . . ?
C28 C25 N26 N17 173.6(5) . . . . ?
C24 C25 N26 Ru2 166.1(5) . . . . ?
C28 C25 N26 Ru2 -9.4(7) . . . . ?
C18 N17 N26 C25 -1.0(8) . . . . ?
Ru1 N17 N26 C25 177.4(4) . . . . ?
C18 N17 N26 Ru2 -177.7(4) . . . . ?
Ru1 N17 N26 Ru2 0.7(6) . . . . ?
N27 Ru2 N26 C25 3.8(4) . . . . ?
N57 Ru2 N26 C25 -89.8(4) . . . . ?
N64 Ru2 N26 C25 94.1(4) . . . . ?
N33 Ru2 N26 C25 1.5(8) . . . . ?
Cl Ru2 N26 C25 -178.2(4) . . . . ?
N27 Ru2 N26 N17 -179.4(5) . . . . ?
N57 Ru2 N26 N17 87.0(5) . . . . ?
N64 Ru2 N26 N17 -89.1(5) . . . . ?
N33 Ru2 N26 N17 178.3(5) . . . . ?
Cl Ru2 N26 N17 -1.4(4) . . . . ?
N26 Ru2 N27 C32 178.1(5) . . . . ?
N57 Ru2 N27 C32 -91.7(5) . . . . ?
N64 Ru2 N27 C32 84.6(5) . . . . ?
N33 Ru2 N27 C32 -2.8(5) . . . . ?
Cl Ru2 N27 C32 154.5(16) . . . . ?
N26 Ru2 N27 C28 3.3(5) . . . . ?
N57 Ru2 N27 C28 93.5(5) . . . . ?
N64 Ru2 N27 C28 -90.2(5) . . . . ?
N33 Ru2 N27 C28 -177.6(5) . . . . ?
Cl Ru2 N27 C28 -20(2) . . . . ?
C32 N27 C28 C29 -5.9(10) . . . . ?
Ru2 N27 C28 C29 168.8(5) . . . . ?
C32 N27 C28 C25 176.2(6) . . . . ?
Ru2 N27 C28 C25 -9.2(7) . . . . ?
N26 C25 C28 N27 11.8(8) . . . . ?
C24 C25 C28 N27 -163.5(6) . . . . ?
N26 C25 C28 C29 -165.9(7) . . . . ?
C24 C25 C28 C29 18.8(11) . . . . ?
N27 C28 C29 C30 7.2(11) . . . . ?
C25 C28 C29 C30 -175.2(7) . . . . ?
C28 C29 C30 C31 -2.8(13) . . . . ?
C29 C30 C31 C32 -2.9(13) . . . . ?
C28 N27 C32 C31 0.1(11) . . . . ?
Ru2 N27 C32 C31 -174.5(6) . . . . ?
C28 N27 C32 C34 177.3(6) . . . . ?
Ru2 N27 C32 C34 2.7(8) . . . . ?
C30 C31 C32 N27 4.4(12) . . . . ?
C30 C31 C32 C34 -172.6(8) . . . . ?
N27 Ru2 N33 C34 2.2(4) . . . . ?
N26 Ru2 N33 C34 4.6(8) . . . . ?
N57 Ru2 N33 C34 96.0(5) . . . . ?
N64 Ru2 N33 C34 -89.2(4) . . . . ?
Cl Ru2 N33 C34 -175.7(4) . . . . ?
N27 Ru2 N33 C42 -179.8(6) . . . . ?
N26 Ru2 N33 C42 -177.5(5) . . . . ?
N57 Ru2 N33 C42 -86.0(6) . . . . ?
N64 Ru2 N33 C42 88.8(6) . . . . ?
Cl Ru2 N33 C42 2.2(6) . . . . ?
C42 N33 C34 C35 -1.8(10) . . . . ?
Ru2 N33 C34 C35 176.5(6) . . . . ?
C42 N33 C34 C32 -179.7(6) . . . . ?
Ru2 N33 C34 C32 -1.5(7) . . . . ?
N27 C32 C34 N33 -0.6(9) . . . . ?
C31 C32 C34 N33 176.5(7) . . . . ?
N27 C32 C34 C35 -178.6(7) . . . . ?
C31 C32 C34 C35 -1.5(12) . . . . ?
N33 C34 C35 C36 -0.9(12) . . . . ?
C32 C34 C35 C36 176.9(7) . . . . ?
C34 C35 C36 C37 2.3(12) . . . . ?
C35 C36 C37 C42 -1.0(11) . . . . ?
C35 C36 C37 C38 178.8(8) . . . . ?
C36 C37 C38 C39 -177.4(7) . . . . ?
C42 C37 C38 C39 2.4(11) . . . . ?
C37 C38 C39 C40 -2.1(12) . . . . ?
C38 C39 C40 N41 0.3(12) . . . . ?
C39 C40 N41 C42 1.1(11) . . . . ?
C40 N41 C42 N33 179.7(6) . . . . ?
C40 N41 C42 C37 -0.7(10) . . . . ?
C34 N33 C42 N41 -177.4(6) . . . . ?
Ru2 N33 C42 N41 4.8(9) . . . . ?
C34 N33 C42 C37 3.1(9) . . . . ?
Ru2 N33 C42 C37 -174.8(5) . . . . ?
C36 C37 C42 N41 178.7(7) . . . . ?
C38 C37 C42 N41 -1.1(10) . . . . ?
C36 C37 C42 N33 -1.7(10) . . . . ?
C38 C37 C42 N33 178.5(6) . . . . ?
N11 Ru1 N43 C48 35.3(7) . . . . ?
N17 Ru1 N43 C48 -44.0(6) . . . . ?
N50 Ru1 N43 C48 173.2(17) . . . . ?
N1 Ru1 N43 C48 114.6(6) . . . . ?
Cl Ru1 N43 C48 -139.7(6) . . . . ?
N11 Ru1 N43 C44 -140.3(5) . . . . ?
N17 Ru1 N43 C44 140.4(5) . . . . ?
N50 Ru1 N43 C44 -2(2) . . . . ?
N1 Ru1 N43 C44 -61.0(5) . . . . ?
Cl Ru1 N43 C44 44.6(5) . . . . ?
C48 N43 C44 C45 -0.9(12) . . . . ?
Ru1 N43 C44 C45 175.1(7) . . . . ?
N43 C44 C45 C46 -0.6(15) . . . . ?
C44 C45 C46 C47 1.3(18) . . . . ?
C44 C45 C46 C49 -176.2(12) . . . . ?
C45 C46 C47 C48 -1(2) . . . . ?
C49 C46 C47 C48 176.9(13) . . . . ?
C44 N43 C48 C47 1.7(13) . . . . ?
Ru1 N43 C48 C47 -174.0(8) . . . . ?
C46 C47 C48 N43 -1.0(19) . . . . ?
N11 Ru1 N50 C51 129.0(5) . . . . ?
N17 Ru1 N50 C51 -151.7(5) . . . . ?
N43 Ru1 N50 C51 -9(2) . . . . ?
N1 Ru1 N50 C51 49.6(5) . . . . ?
Cl Ru1 N50 C51 -56.1(5) . . . . ?
N11 Ru1 N50 C55 -53.3(5) . . . . ?
N17 Ru1 N50 C55 26.0(5) . . . . ?
N43 Ru1 N50 C55 168.9(18) . . . . ?
N1 Ru1 N50 C55 -132.6(5) . . . . ?
Cl Ru1 N50 C55 121.6(5) . . . . ?
C55 N50 C51 C52 0.5(10) . . . . ?
Ru1 N50 C51 C52 178.4(6) . . . . ?
N50 C51 C52 C53 -0.2(12) . . . . ?
C51 C52 C53 C54 -0.8(11) . . . . ?
C51 C52 C53 C56 179.4(7) . . . . ?
C52 C53 C54 C55 1.4(10) . . . . ?
C56 C53 C54 C55 -178.8(7) . . . . ?
C51 N50 C55 C54 0.1(9) . . . . ?
Ru1 N50 C55 C54 -177.7(5) . . . . ?
C53 C54 C55 N50 -1.0(11) . . . . ?
N27 Ru2 N57 C62 -44.0(7) . . . . ?
N26 Ru2 N57 C62 35.6(7) . . . . ?
N64 Ru2 N57 C62 174.8(18) . . . . ?
N33 Ru2 N57 C62 -123.1(7) . . . . ?
Cl Ru2 N57 C62 131.4(7) . . . . ?
N27 Ru2 N57 C58 136.6(5) . . . . ?
N26 Ru2 N57 C58 -143.9(5) . . . . ?
N64 Ru2 N57 C58 -5(2) . . . . ?
N33 Ru2 N57 C58 57.5(5) . . . . ?
Cl Ru2 N57 C58 -48.1(5) . . . . ?
C62 N57 C58 C59 2.3(11) . . . . ?
Ru2 N57 C58 C59 -178.2(6) . . . . ?
N57 C58 C59 C60 -1.3(14) . . . . ?
C58 C59 C60 C61 -1.8(18) . . . . ?
C58 C59 C60 C63 179.2(12) . . . . ?
C59 C60 C61 C62 4(2) . . . . ?
C63 C60 C61 C62 -177.2(14) . . . . ?
C58 N57 C62 C61 -0.4(15) . . . . ?
Ru2 N57 C62 C61 -179.8(9) . . . . ?
C60 C61 C62 N57 -3(2) . . . . ?
N27 Ru2 N64 C65 -128.6(5) . . . . ?
N26 Ru2 N64 C65 151.9(5) . . . . ?
N57 Ru2 N64 C65 13(2) . . . . ?
N33 Ru2 N64 C65 -49.5(5) . . . . ?
Cl Ru2 N64 C65 56.1(5) . . . . ?
N27 Ru2 N64 C69 49.6(5) . . . . ?
N26 Ru2 N64 C69 -30.0(5) . . . . ?
N57 Ru2 N64 C69 -169.1(18) . . . . ?
N33 Ru2 N64 C69 128.7(5) . . . . ?
Cl Ru2 N64 C69 -125.7(5) . . . . ?
C69 N64 C65 C66 -1.5(10) . . . . ?
Ru2 N64 C65 C66 176.9(5) . . . . ?
N64 C65 C66 C67 0.6(11) . . . . ?
C65 C66 C67 C68 0.6(11) . . . . ?
C65 C66 C67 C70 -178.5(8) . . . . ?
C66 C67 C68 C69 -0.8(11) . . . . ?
C70 C67 C68 C69 178.3(8) . . . . ?
C65 N64 C69 C68 1.2(9) . . . . ?
Ru2 N64 C69 C68 -177.0(5) . . . . ?
C67 C68 C69 N64 -0.1(11) . . . . ?
C78 O4 C76 C77 -42(4) . . . . ?
C78 O4 C76 C79 112(4) . . . . ?
C77 O4 C76 C79 154(6) . . . . ?
C78 O4 C76 C75 -140(5) . . . . ?
C77 O4 C76 C75 -98(6) . . . . ?
C77 O4 C76 C78 42(4) . . . . ?
C77 C75 C76 O4 112(6) . . . . ?
C77 C75 C76 C79 -132(4) . . . . ?
C77 C75 C76 C78 2(4) . . . . ?
O4 C76 C77 O3 -47(8) . . . . ?
C79 C76 C77 O3 168(5) . . . . ?
C75 C76 C77 O3 84(6) . . . . ?
C78 C76 C77 O3 -95(6) . . . . ?
O4 C76 C77 C78 48(4) . . . . ?
C79 C76 C77 C78 -97(6) . . . . ?
C75 C76 C77 C78 179(3) . . . . ?
O4 C76 C77 C75 -131(4) . . . . ?
C79 C76 C77 C75 84(5) . . . . ?
C78 C76 C77 C75 -179(3) . . . . ?
C79 C76 C77 O4 -145(8) . . . . ?
C75 C76 C77 O4 131(4) . . . . ?
C78 C76 C77 O4 -48(4) . . . . ?
C76 C75 C77 O3 -140(4) . . . . ?
C76 C75 C77 C78 -2(5) . . . . ?
C76 C75 C77 O4 -25(3) . . . . ?
C78 O4 C77 C76 122(5) . . . . ?
C76 O4 C77 O3 151(5) . . . . ?
C78 O4 C77 O3 -88(4) . . . . ?
C76 O4 C77 C78 -122(5) . . . . ?
C76 O4 C77 C75 41(4) . . . . ?
C78 O4 C77 C75 163(3) . . . . ?
O3 C77 C78 C76 142(4) . . . . ?
C75 C77 C78 C76 2(4) . . . . ?
O4 C77 C78 C76 29(3) . . . . ?
C76 C77 C78 O4 -29(3) . . . . ?
O3 C77 C78 O4 113(3) . . . . ?
C75 C77 C78 O4 -27(5) . . . . ?
O4 C76 C78 C77 -134(4) . . . . ?
C79 C76 C78 C77 125(5) . . . . ?
C75 C76 C78 C77 -2(5) . . . . ?
C77 C76 C78 O4 134(4) . . . . ?
C79 C76 C78 O4 -101(4) . . . . ?
C75 C76 C78 O4 131(6) . . . . ?
C76 O4 C78 C77 30(3) . . . . ?
C77 O4 C78 C76 -30(3) . . . . ?
